data_4063518
loop_
_publ_author_name
'Vicente, Jos\'e'
'Saura-Llamas, Isabel'
'Garc\'ia-L\'opez, Jos\'e-Antonio'
'Bautista, Delia'

_publ_section_title
;
 Insertion of Isocyanides, Isothiocyanates, and Carbon Monoxide into the
 Pd--C Bond of Cyclopalladated Complexes Containing Primary
 Arylalkylamines of Biological and Pharmaceutical Significance. Synthesis
 of Lactams and Cyclic Amidinium Salts Related to the Isoquinoline,
 Benzo[g]isoquinoline, and \b-Carboline Nuclei
;
_journal_issue 2
_journal_name_full Organometallics
_journal_page_first 448
_journal_page_last 464
_journal_paper_doi 10.1021/om800951k
_journal_volume 28
_journal_year 2009
_chemical_formula_sum 'C30 H31 Cl N4 O2 Pd'
_chemical_formula_weight 621.44
_chemical_name_systematic
; 
 ? 
;
_space_group_IT_number 19
_symmetry_cell_setting orthorhombic
_symmetry_space_group_name_Hall 'P 2ac 2ab'
_symmetry_space_group_name_H-M 'P 21 21 21'
_atom_sites_solution_hydrogens geom
_atom_sites_solution_primary direct
_atom_sites_solution_secondary difmap
_audit_creation_method SHELXL-97
_cell_angle_alpha 90.00
_cell_angle_beta 90.00
_cell_angle_gamma 90.00
_cell_formula_units_Z 4
_cell_length_a 12.9743(10)
_cell_length_b 14.5650(11)
_cell_length_c 15.1878(12)
_cell_measurement_reflns_used 7024
_cell_measurement_temperature 100(2)
_cell_measurement_theta_max 28.13
_cell_measurement_theta_min 2.49
_cell_volume 2870.0(4)
_computing_cell_refinement 'Bruker SAINT'
_computing_data_collection 'Bruker SMART'
_computing_data_reduction 'Bruker SAINT'
_computing_molecular_graphics 'Bruker SHELXTL'
_computing_publication_material 'Bruker SHELXTL'
_computing_structure_refinement 'SHELXL-97 (Sheldrick, 1997)'
_computing_structure_solution 'SHELXS-97 (Sheldrick, 1990)'
_diffrn_ambient_temperature 100(2)
_diffrn_detector_area_resol_mean 8.26
_diffrn_measured_fraction_theta_full 0.999
_diffrn_measured_fraction_theta_max 0.963
_diffrn_measurement_device_type 'Bruker SMART APEX CCD'
_diffrn_measurement_method \w-scan
_diffrn_radiation_monochromator graphite
_diffrn_radiation_source 'fine-focus sealed tube'
_diffrn_radiation_type MoK\a
_diffrn_radiation_wavelength 0.71073
_diffrn_reflns_av_R_equivalents 0.0239
_diffrn_reflns_av_sigmaI/netI 0.0204
_diffrn_reflns_limit_h_max 17
_diffrn_reflns_limit_h_min -16
_diffrn_reflns_limit_k_max 19
_diffrn_reflns_limit_k_min -18
_diffrn_reflns_limit_l_max 19
_diffrn_reflns_limit_l_min -19
_diffrn_reflns_number 33299
_diffrn_reflns_theta_full 26.00
_diffrn_reflns_theta_max 28.26
_diffrn_reflns_theta_min 1.94
_exptl_absorpt_coefficient_mu 0.773
_exptl_absorpt_correction_T_max 0.8670
_exptl_absorpt_correction_T_min 0.8545
_exptl_absorpt_correction_type multi-scan
_exptl_absorpt_process_details SADABS
_exptl_crystal_colour yellow
_exptl_crystal_density_diffrn 1.438
_exptl_crystal_density_method 'not measured'
_exptl_crystal_description block
_exptl_crystal_F_000 1272
_exptl_crystal_size_max 0.21
_exptl_crystal_size_mid 0.20
_exptl_crystal_size_min 0.19
_refine_diff_density_max 0.510
_refine_diff_density_min -0.219
_refine_diff_density_rms 0.061
_refine_ls_abs_structure_details 'Flack H D (1983), Acta Cryst. A39, 876-881'
_refine_ls_abs_structure_Flack 0.006(16)
_refine_ls_extinction_method none
_refine_ls_goodness_of_fit_ref 1.062
_refine_ls_hydrogen_treatment 'NH and NH2 free with SADI, methyls rigid others riding'
_refine_ls_matrix_type full
_refine_ls_number_parameters 360
_refine_ls_number_reflns 6678
_refine_ls_number_restraints 1
_refine_ls_restrained_S_all 1.062
_refine_ls_R_factor_all 0.0224
_refine_ls_R_factor_gt 0.0218
_refine_ls_shift/su_max 0.003
_refine_ls_shift/su_mean 0.000
_refine_ls_structure_factor_coef Fsqd
_refine_ls_weighting_details 'calc w=1/[\s^2^(Fo^2^)+(0.0328P)^2^+0.4710P] where P=(Fo^2^+2Fc^2^)/3'
_refine_ls_weighting_scheme calc
_refine_ls_wR_factor_gt 0.0541
_refine_ls_wR_factor_ref 0.0545
_reflns_number_gt 6565
_reflns_number_total 6678
_reflns_threshold_expression >2sigma(I)
_cod_data_source_file om800951k_si_002.cif
_cod_data_source_block ist11s
_cod_original_sg_symbol_H-M 'P 2(1)2(1)2(1)'
_cod_database_code 4063518

loop_
_symmetry_equiv_pos_as_xyz
'x, y, z'
'-x+1/2, -y, z+1/2'
'-x, y+1/2, -z+1/2'
'x+1/2, -y+1/2, -z'

loop_
_atom_site_label
_atom_site_type_symbol
_atom_site_fract_x
_atom_site_fract_y
_atom_site_fract_z
_atom_site_U_iso_or_equiv
_atom_site_adp_type
_atom_site_occupancy
_atom_site_symmetry_multiplicity
_atom_site_calc_flag
_atom_site_refinement_flags
_atom_site_disorder_assembly
_atom_site_disorder_group
Pd1 Pd 0.754635(9) 0.711673(8) 0.102036(7) 0.01725(4) Uani 1 1 d . . .
N1 N 0.57597(13) 0.88542(11) -0.06572(11) 0.0207(3) Uani 1 1 d . . .
H01 H 0.5321(18) 0.8549(15) -0.0927(16) 0.023(6) Uiso 1 1 d . . .
N2 N 0.72002(12) 0.82579(11) 0.18198(10) 0.0208(3) Uani 1 1 d D . .
H02A H 0.7271(16) 0.8065(13) 0.2333(12) 0.019(5) Uiso 1 1 d D . .
H02B H 0.6594(14) 0.8417(14) 0.1709(14) 0.022(6) Uiso 1 1 d D . .
N3 N 0.58357(12) 0.70432(11) -0.02941(10) 0.0216(3) Uani 1 1 d . . .
N4 N 0.82332(12) 0.53999(11) 0.00101(11) 0.0220(3) Uani 1 1 d . . .
Cl1 Cl 0.88445(4) 0.67279(3) 0.20961(3) 0.02509(10) Uani 1 1 d . . .
O1 O 0.82396(12) 1.05606(9) 0.20127(10) 0.0305(3) Uani 1 1 d . . .
O2 O 0.67328(12) 0.99671(10) 0.24579(10) 0.0320(3) Uani 1 1 d . . .
C2 C 0.65225(14) 0.85042(13) -0.01124(12) 0.0202(4) Uani 1 1 d . . .
C3 C 0.71811(13) 0.92033(12) 0.01338(12) 0.0189(3) Uani 1 1 d . . .
C3A C 0.68064(15) 1.00227(13) -0.02882(12) 0.0208(4) Uani 1 1 d . . .
C4 C 0.71443(15) 1.09398(13) -0.03048(13) 0.0247(4) Uani 1 1 d . . .
H4 H 0.7733 1.1123 0.0024 0.030 Uiso 1 1 calc R . .
C5 C 0.66073(17) 1.15709(13) -0.08064(13) 0.0282(4) Uani 1 1 d . . .
H5 H 0.6828 1.2193 -0.0821 0.034 Uiso 1 1 calc R . .
C6 C 0.57356(16) 1.13031(14) -0.12970(13) 0.0265(4) Uani 1 1 d . . .
H6 H 0.5380 1.1750 -0.1636 0.032 Uiso 1 1 calc R . .
C7 C 0.53858(15) 1.04071(13) -0.12971(13) 0.0239(4) Uani 1 1 d . . .
H7 H 0.4803 1.0228 -0.1634 0.029 Uiso 1 1 calc R . .
C7A C 0.59240(14) 0.97760(13) -0.07816(12) 0.0202(4) Uani 1 1 d . . .
C10 C 0.79399(15) 0.90128(12) 0.16733(12) 0.0213(4) Uani 1 1 d . . .
H10 H 0.8606 0.8842 0.1961 0.026 Uiso 1 1 calc R . .
C11 C 0.81399(14) 0.91317(13) 0.06788(12) 0.0202(4) Uani 1 1 d . . .
H11A H 0.8558 0.9692 0.0588 0.024 Uiso 1 1 calc R . .
H11B H 0.8550 0.8602 0.0467 0.024 Uiso 1 1 calc R . .
C12 C 0.65142(14) 0.75214(12) 0.01078(12) 0.0190(3) Uani 1 1 d . . .
C13 C 0.75526(17) 0.98921(11) 0.20976(11) 0.0237(3) Uani 1 1 d . . .
C14 C 0.7960(2) 1.14333(15) 0.24042(16) 0.0383(5) Uani 1 1 d . . .
H14A H 0.7373 1.1695 0.2085 0.057 Uiso 1 1 calc R . .
H14B H 0.8547 1.1855 0.2370 0.057 Uiso 1 1 calc R . .
H14C H 0.7770 1.1339 0.3022 0.057 Uiso 1 1 calc R . .
C15 C 0.79186(14) 0.60518(13) 0.03437(12) 0.0211(4) Uani 1 1 d . . .
C21 C 0.56779(14) 0.60935(13) -0.01624(13) 0.0222(4) Uani 1 1 d . . .
C22 C 0.59353(14) 0.54948(14) -0.08442(13) 0.0254(4) Uani 1 1 d . . .
C23 C 0.57368(17) 0.45591(15) -0.07305(16) 0.0338(5) Uani 1 1 d . . .
H23 H 0.5921 0.4137 -0.1181 0.041 Uiso 1 1 calc R . .
C24 C 0.52771(17) 0.42439(15) 0.00282(17) 0.0372(5) Uani 1 1 d . . .
H24 H 0.5160 0.3605 0.0103 0.045 Uiso 1 1 calc R . .
C25 C 0.49840(18) 0.48531(16) 0.06837(16) 0.0368(5) Uani 1 1 d . . .
H25 H 0.4651 0.4629 0.1198 0.044 Uiso 1 1 calc R . .
C26 C 0.51729(16) 0.57923(15) 0.05971(14) 0.0289(4) Uani 1 1 d . . .
C27 C 0.64015(17) 0.58546(17) -0.16830(14) 0.0332(5) Uani 1 1 d . . .
H27A H 0.6562 0.5340 -0.2075 0.050 Uiso 1 1 calc R . .
H27B H 0.7036 0.6192 -0.1547 0.050 Uiso 1 1 calc R . .
H27C H 0.5911 0.6267 -0.1973 0.050 Uiso 1 1 calc R . .
C28 C 0.4766(2) 0.64807(18) 0.12518(16) 0.0433(6) Uani 1 1 d . . .
H28A H 0.5329 0.6689 0.1632 0.065 Uiso 1 1 calc R . .
H28B H 0.4229 0.6193 0.1612 0.065 Uiso 1 1 calc R . .
H28C H 0.4474 0.7007 0.0937 0.065 Uiso 1 1 calc R . .
C31 C 0.86317(15) 0.46220(13) -0.03980(14) 0.0254(4) Uani 1 1 d . . .
C32 C 0.92549(17) 0.47571(16) -0.11354(16) 0.0350(5) Uani 1 1 d . . .
C33 C 0.9683(2) 0.3983(2) -0.1517(2) 0.0585(9) Uani 1 1 d . . .
H33 H 1.0125 0.4046 -0.2012 0.070 Uiso 1 1 calc R . .
C34 C 0.9473(2) 0.31234(19) -0.1186(3) 0.0696(11) Uani 1 1 d . . .
H34 H 0.9764 0.2599 -0.1464 0.083 Uiso 1 1 calc R . .
C35 C 0.88513(19) 0.30096(16) -0.0463(2) 0.0546(8) Uani 1 1 d . . .
H35 H 0.8714 0.2408 -0.0252 0.066 Uiso 1 1 calc R . .
C36 C 0.84176(16) 0.37644(14) -0.00323(17) 0.0337(5) Uani 1 1 d . . .
C37 C 0.94701(19) 0.57074(18) -0.14809(17) 0.0392(5) Uani 1 1 d . . .
H37A H 0.8821 0.5999 -0.1655 0.059 Uiso 1 1 calc R . .
H37B H 0.9928 0.5667 -0.1993 0.059 Uiso 1 1 calc R . .
H37C H 0.9802 0.6074 -0.1020 0.059 Uiso 1 1 calc R . .
C38 C 0.77832(18) 0.36563(16) 0.07693(17) 0.0410(6) Uani 1 1 d . . .
H38A H 0.7601 0.3008 0.0845 0.061 Uiso 1 1 calc R . .
H38B H 0.7153 0.4022 0.0712 0.061 Uiso 1 1 calc R . .
H38C H 0.8175 0.3867 0.1283 0.061 Uiso 1 1 calc R . .

loop_
_atom_site_aniso_label
_atom_site_aniso_U_11
_atom_site_aniso_U_22
_atom_site_aniso_U_33
_atom_site_aniso_U_23
_atom_site_aniso_U_13
_atom_site_aniso_U_12
Pd1 0.01751(6) 0.01668(6) 0.01757(6) -0.00045(4) -0.00018(6) 0.00082(6)
N1 0.0183(8) 0.0228(8) 0.0209(7) 0.0012(6) -0.0019(6) -0.0014(6)
N2 0.0213(8) 0.0216(7) 0.0196(7) 0.0017(6) -0.0004(6) 0.0036(6)
N3 0.0222(7) 0.0217(7) 0.0209(7) 0.0010(6) -0.0004(6) -0.0021(6)
N4 0.0192(7) 0.0233(8) 0.0235(8) -0.0018(6) -0.0030(6) -0.0004(6)
Cl1 0.0274(2) 0.0252(2) 0.0227(2) -0.00054(18) -0.00447(18) 0.00711(18)
O1 0.0354(8) 0.0226(7) 0.0335(8) -0.0048(6) -0.0055(7) -0.0016(6)
O2 0.0298(8) 0.0307(8) 0.0356(8) -0.0114(6) -0.0009(6) 0.0056(6)
C2 0.0168(8) 0.0261(9) 0.0179(8) -0.0002(7) 0.0019(7) -0.0007(7)
C3 0.0186(8) 0.0193(8) 0.0189(8) 0.0009(7) 0.0004(6) -0.0002(6)
C3A 0.0196(9) 0.0225(9) 0.0203(8) -0.0005(7) 0.0012(7) 0.0021(7)
C4 0.0237(9) 0.0226(9) 0.0279(9) -0.0011(8) -0.0009(7) -0.0019(7)
C5 0.0325(10) 0.0200(9) 0.0321(11) 0.0009(8) 0.0031(8) 0.0000(8)
C6 0.0274(10) 0.0265(9) 0.0255(9) 0.0039(8) 0.0035(8) 0.0068(8)
C7 0.0220(9) 0.0282(10) 0.0215(9) 0.0018(7) 0.0007(7) 0.0027(8)
C7A 0.0185(9) 0.0230(8) 0.0191(8) -0.0003(7) 0.0037(7) 0.0009(7)
C10 0.0206(8) 0.0210(9) 0.0224(9) -0.0021(7) -0.0046(7) 0.0024(7)
C11 0.0169(8) 0.0202(8) 0.0237(9) -0.0012(7) 0.0007(7) -0.0001(7)
C12 0.0179(8) 0.0217(8) 0.0173(8) 0.0002(7) 0.0021(7) 0.0011(7)
C13 0.0276(9) 0.0221(7) 0.0216(7) -0.0031(6) -0.0093(9) 0.0064(8)
C14 0.0515(14) 0.0222(10) 0.0412(12) -0.0074(9) -0.0075(11) 0.0012(9)
C15 0.0202(8) 0.0224(9) 0.0209(8) 0.0007(7) -0.0019(7) 0.0005(7)
C21 0.0189(8) 0.0226(9) 0.0251(9) 0.0022(7) -0.0043(7) -0.0036(7)
C22 0.0172(8) 0.0296(10) 0.0295(10) -0.0035(8) -0.0077(7) -0.0007(7)
C23 0.0252(10) 0.0282(10) 0.0480(14) -0.0094(9) -0.0107(9) 0.0018(8)
C24 0.0317(11) 0.0254(10) 0.0545(14) 0.0061(10) -0.0142(11) -0.0083(9)
C25 0.0355(12) 0.0364(11) 0.0386(12) 0.0133(10) -0.0094(10) -0.0155(10)
C26 0.0269(10) 0.0340(10) 0.0258(10) 0.0030(8) -0.0048(8) -0.0084(8)
C27 0.0287(11) 0.0436(12) 0.0272(10) -0.0083(9) -0.0003(8) -0.0030(9)
C28 0.0492(14) 0.0506(14) 0.0301(12) -0.0081(10) 0.0112(10) -0.0218(12)
C31 0.0195(9) 0.0229(9) 0.0338(10) -0.0101(8) -0.0055(8) 0.0019(7)
C32 0.0248(10) 0.0382(12) 0.0420(13) -0.0183(10) 0.0022(10) -0.0056(9)
C33 0.0398(14) 0.0570(17) 0.079(2) -0.0403(16) 0.0216(14) -0.0080(13)
C34 0.0431(15) 0.0412(14) 0.124(3) -0.0457(17) 0.0226(18) -0.0015(12)
C35 0.0304(12) 0.0216(10) 0.112(2) -0.0124(13) -0.0082(14) 0.0002(9)
C36 0.0200(9) 0.0247(10) 0.0565(14) -0.0026(10) -0.0109(9) -0.0010(8)
C37 0.0295(11) 0.0518(14) 0.0363(12) -0.0055(11) 0.0068(10) -0.0083(11)
C38 0.0352(12) 0.0327(11) 0.0550(14) 0.0155(10) -0.0121(10) -0.0072(9)

loop_
_atom_type_symbol
_atom_type_description
_atom_type_scat_dispersion_real
_atom_type_scat_dispersion_imag
_atom_type_scat_source
C C 0.0033 0.0016 'International Tables Vol C Tables 4.2.6.8 and 6.1.1.4'
H H 0.0000 0.0000 'International Tables Vol C Tables 4.2.6.8 and 6.1.1.4'
N N 0.0061 0.0033 'International Tables Vol C Tables 4.2.6.8 and 6.1.1.4'
O O 0.0106 0.0060 'International Tables Vol C Tables 4.2.6.8 and 6.1.1.4'
Cl Cl 0.1484 0.1585 'International Tables Vol C Tables 4.2.6.8 and 6.1.1.4'
Pd Pd -0.9988 1.0072 'International Tables Vol C Tables 4.2.6.8 and 6.1.1.4'

loop_
_geom_angle_atom_site_label_1
_geom_angle_atom_site_label_2
_geom_angle_atom_site_label_3
_geom_angle
_geom_angle_site_symmetry_1
_geom_angle_site_symmetry_3
_geom_angle_publ_flag
C15 Pd1 C12 92.02(8) . . ?
C15 Pd1 N2 176.61(7) . . ?
C12 Pd1 N2 91.37(7) . . ?
C15 Pd1 Cl1 89.84(6) . . ?
C12 Pd1 Cl1 176.12(5) . . ?
N2 Pd1 Cl1 86.78(4) . . ?
C7A N1 C2 109.32(16) . . ?
C10 N2 Pd1 111.24(11) . . ?
C12 N3 C21 124.47(16) . . ?
C15 N4 C31 178.8(2) . . ?
C13 O1 C14 115.82(17) . . ?
C3 C2 N1 109.39(16) . . ?
C3 C2 C12 131.38(17) . . ?
N1 C2 C12 119.23(16) . . ?
C2 C3 C3A 106.37(16) . . ?
C2 C3 C11 127.75(16) . . ?
C3A C3 C11 125.75(16) . . ?
C4 C3A C7A 118.95(17) . . ?
C4 C3A C3 133.67(18) . . ?
C7A C3A C3 107.37(16) . . ?
C5 C4 C3A 118.98(18) . . ?
C4 C5 C6 120.79(18) . . ?
C7 C6 C5 121.67(18) . . ?
C6 C7 C7A 117.25(18) . . ?
N1 C7A C7 130.10(18) . . ?
N1 C7A C3A 107.53(16) . . ?
C7 C7A C3A 122.36(18) . . ?
N2 C10 C13 110.42(15) . . ?
N2 C10 C11 109.91(15) . . ?
C13 C10 C11 112.11(15) . . ?
C3 C11 C10 114.16(15) . . ?
N3 C12 C2 115.29(17) . . ?
N3 C12 Pd1 128.82(14) . . ?
C2 C12 Pd1 115.87(13) . . ?
O2 C13 O1 124.93(16) . . ?
O2 C13 C10 124.25(18) . . ?
O1 C13 C10 110.81(17) . . ?
N4 C15 Pd1 171.91(17) . . ?
C22 C21 C26 121.94(18) . . ?
C22 C21 N3 118.20(17) . . ?
C26 C21 N3 119.49(18) . . ?
C21 C22 C23 118.3(2) . . ?
C21 C22 C27 120.48(18) . . ?
C23 C22 C27 121.22(19) . . ?
C24 C23 C22 120.6(2) . . ?
C23 C24 C25 120.4(2) . . ?
C24 C25 C26 120.7(2) . . ?
C25 C26 C21 117.9(2) . . ?
C25 C26 C28 121.9(2) . . ?
C21 C26 C28 120.00(19) . . ?
N4 C31 C36 118.55(19) . . ?
N4 C31 C32 117.26(19) . . ?
C36 C31 C32 124.14(19) . . ?
C33 C32 C31 117.0(2) . . ?
C33 C32 C37 121.9(2) . . ?
C31 C32 C37 121.10(19) . . ?
C34 C33 C32 120.6(3) . . ?
C35 C34 C33 121.2(2) . . ?
C34 C35 C36 121.1(2) . . ?
C31 C36 C35 116.0(2) . . ?
C31 C36 C38 122.3(2) . . ?
C35 C36 C38 121.7(2) . . ?

loop_
_geom_bond_atom_site_label_1
_geom_bond_atom_site_label_2
_geom_bond_distance
_geom_bond_site_symmetry_2
_geom_bond_publ_flag
Pd1 C15 1.9222(19) . ?
Pd1 C12 2.0154(18) . ?
Pd1 N2 2.1067(16) . ?
Pd1 Cl1 2.4138(5) . ?
N1 C7A 1.373(2) . ?
N1 C2 1.387(2) . ?
N2 C10 1.476(2) . ?
N3 C12 1.278(2) . ?
N3 C21 1.413(2) . ?
N4 C15 1.151(2) . ?
N4 C31 1.391(2) . ?
O1 C13 1.326(2) . ?
O1 C14 1.450(2) . ?
O2 C13 1.201(3) . ?
C2 C3 1.381(2) . ?
C2 C12 1.470(3) . ?
C3 C3A 1.439(2) . ?
C3 C11 1.498(2) . ?
C3A C4 1.406(3) . ?
C3A C7A 1.415(3) . ?
C4 C5 1.382(3) . ?
C5 C6 1.409(3) . ?
C6 C7 1.382(3) . ?
C7 C7A 1.395(3) . ?
C10 C13 1.519(2) . ?
C10 C11 1.542(3) . ?
C21 C22 1.394(3) . ?
C21 C26 1.397(3) . ?
C22 C23 1.398(3) . ?
C22 C27 1.505(3) . ?
C23 C24 1.376(4) . ?
C24 C25 1.387(4) . ?
C25 C26 1.396(3) . ?
C26 C28 1.508(3) . ?
C31 C36 1.395(3) . ?
C31 C32 1.395(3) . ?
C32 C33 1.384(3) . ?
C32 C37 1.506(3) . ?
C33 C34 1.376(5) . ?
C34 C35 1.373(5) . ?
C35 C36 1.397(3) . ?
C36 C38 1.478(4) . ?

loop_
_geom_hbond_atom_site_label_D
_geom_hbond_atom_site_label_H
_geom_hbond_atom_site_label_A
_geom_hbond_distance_DH
_geom_hbond_distance_HA
_geom_hbond_distance_DA
_geom_hbond_angle_DHA
_geom_hbond_site_symmetry_A
N1 H01 Cl1 0.83(2) 2.64(2) 3.4160(17) 155(2) 4_465
